data_1530727
loop_
_publ_author_name
'Schleid, T.'
'Meyer, G.'

_publ_section_title
;
 Hydrogen(Deuterium)-Stabilized and Lithium-Intercalated Erbium
 Monochloride: An X-Ray Single Crystal and Neutron Powder Diffraction
 Study
;
_journal_name_full 'Journal of the Less-Common Metals'
_journal_page_first 161
_journal_page_last 171
_journal_volume 156
_journal_year 1989
_chemical_formula_sum 'Cl D0.6 Er Li0.4'
_chemical_name_systematic 'Li0.4 Er Cl D0.6'
_space_group_IT_number 166
_symmetry_space_group_name_Hall '-R 3 2"'
_symmetry_space_group_name_H-M 'R -3 m :H'
_cell_angle_alpha 90
_cell_angle_beta 90
_cell_angle_gamma 120
_cell_formula_units_Z 6
_cell_length_a 3.6925
_cell_length_b 3.6925
_cell_length_c 27.348
_cell_volume 322.922
_citation_journal_id_ASTM JCOMAH
_cod_data_source_file Schleid_JCOMAH_1989_1913.cif
_cod_data_source_block D0.6Cl1Er1Li0.4
_cod_original_cell_volume 322.9217
_cod_original_formula_sum 'D0.6 Cl1 Er1 Li0.4'
_cod_database_code 1530727

loop_
_symmetry_equiv_pos_as_xyz
x,y,z
-y,x-y,z
-x+y,-x,z
y,x,-z
-x,-x+y,-z
x-y,-y,-z
-x,-y,-z
y,-x+y,-z
x-y,x,-z
-y,-x,z
x,x-y,z
-x+y,y,z
x+2/3,y+1/3,z+1/3
-y+2/3,x-y+1/3,z+1/3
-x+y+2/3,-x+1/3,z+1/3
y+2/3,x+1/3,-z+1/3
-x+2/3,-x+y+1/3,-z+1/3
x-y+2/3,-y+1/3,-z+1/3
-x+2/3,-y+1/3,-z+1/3
y+2/3,-x+y+1/3,-z+1/3
x-y+2/3,x+1/3,-z+1/3
-y+2/3,-x+1/3,z+1/3
x+2/3,x-y+1/3,z+1/3
-x+y+2/3,y+1/3,z+1/3
x+1/3,y+2/3,z+2/3
-y+1/3,x-y+2/3,z+2/3
-x+y+1/3,-x+2/3,z+2/3
y+1/3,x+2/3,-z+2/3
-x+1/3,-x+y+2/3,-z+2/3
x-y+1/3,-y+2/3,-z+2/3
-x+1/3,-y+2/3,-z+2/3
y+1/3,-x+y+2/3,-z+2/3
x-y+1/3,x+2/3,-z+2/3
-y+1/3,-x+2/3,z+2/3
x+1/3,x-y+2/3,z+2/3
-x+y+1/3,y+2/3,z+2/3

loop_
_atom_site_label
_atom_site_type_symbol
_atom_site_fract_x
_atom_site_fract_y
_atom_site_fract_z
_atom_site_occupancy
_atom_site_U_iso_or_equiv
Li1 Li 0 0 0 0.86 0.0
Cl1 Cl 0 0 0.3891 1 0.0
D1 D 0 0 0.1356 0.63 0.0
Er1 Er 0 0 0.2159 1 0.0
